data_4336710
loop_
_publ_author_name
'Natasha Van Damme'
'Alan J. Lough'
'Serge I. Gorelsky'
'Martin T. Lemaire'

_publ_section_title
;
 Molecular and Electronic Structures of Complexes Containing
 1-(2-pyridylazo)-2-phenanthrol (PAPL): Revisiting a Redox-Active Ligand
;
_journal_name_full 'Inorganic Chemistry'
_journal_page_first 13021
_journal_page_last 13028
_journal_paper_doi 10.1021/ic401618u
_journal_volume 52
_journal_year 2013
_chemical_formula_moiety 'C38 H24 Mn N6 O2'
_chemical_formula_sum 'C38 H24 Mn N6 O2'
_chemical_formula_weight 651.57
_chemical_name_systematic
; 
 ? 
;
_space_group_IT_number 14
_symmetry_cell_setting monoclinic
_symmetry_space_group_name_Hall '-P 2ybc'
_symmetry_space_group_name_H-M 'P 1 21/c 1'
_atom_sites_solution_hydrogens geom
_atom_sites_solution_primary direct
_atom_sites_solution_secondary difmap
_audit_creation_method SHELXL-97
_cell_angle_alpha 90.00
_cell_angle_beta 118.313(2)
_cell_angle_gamma 90.00
_cell_formula_units_Z 4
_cell_length_a 13.1386(5)
_cell_length_b 22.2937(9)
_cell_length_c 13.1559(5)
_cell_measurement_reflns_used 9902
_cell_measurement_temperature 147(2)
_cell_measurement_theta_max 66.24
_cell_measurement_theta_min 3.82
_cell_volume 3392.5(2)
_computing_cell_refinement APEX2
_computing_data_collection 'APEX2 (Bruker, 2007)'
_computing_data_reduction 'SAINT (Bruker, 2007)'
_computing_molecular_graphics 'PLATON (Spek, 2009)'
_computing_publication_material 'SHELXTL (Sheldrick, 2008)'
_computing_structure_refinement 'SHELXL-97 (Sheldrick, 2008)'
_computing_structure_solution 'SHELXS-97 (Sheldrick, 2008)'
_diffrn_ambient_temperature 147(2)
_diffrn_measured_fraction_theta_full 0.975
_diffrn_measured_fraction_theta_max 0.975
_diffrn_measurement_device_type 'Bruker Kappa APEX-DUO CCD'
_diffrn_measurement_method '\f and \w scans'
_diffrn_radiation_monochromator 'multi-layer optics'
_diffrn_radiation_source 'Bruker ImuS'
_diffrn_radiation_type CuK\a
_diffrn_radiation_wavelength 1.54178
_diffrn_reflns_av_R_equivalents 0.0376
_diffrn_reflns_av_sigmaI/netI 0.0360
_diffrn_reflns_limit_h_max 15
_diffrn_reflns_limit_h_min -14
_diffrn_reflns_limit_k_max 15
_diffrn_reflns_limit_k_min -26
_diffrn_reflns_limit_l_max 15
_diffrn_reflns_limit_l_min -15
_diffrn_reflns_number 21569
_diffrn_reflns_theta_full 66.40
_diffrn_reflns_theta_max 66.40
_diffrn_reflns_theta_min 3.82
_exptl_absorpt_coefficient_mu 3.499
_exptl_absorpt_correction_T_max 0.7671
_exptl_absorpt_correction_T_min 0.6788
_exptl_absorpt_correction_type multi-scan
_exptl_absorpt_process_details 'SADABS (Sheldrick, 1996)'
_exptl_crystal_colour red
_exptl_crystal_density_diffrn 1.276
_exptl_crystal_description block
_exptl_crystal_F_000 1340
_exptl_crystal_size_max 0.12
_exptl_crystal_size_mid 0.11
_exptl_crystal_size_min 0.08
_platon_squeeze_details
;
During the 
refinement of the structure, electron density peaks were located 
that were believed to be highly disordered 
solvent molecules (possibly diethylether). Attempts 
made to model the solvent molecule were not successful. 
The SQUEEZE option in PLATON (Spek, 2003) indicated there was a 
large solvent cavity [351 e/A^3^]. In the final cycles of refinement, 
this contribution 92e's to the 
electron density was removed from the observed data. The 
density, the F(000) value, the molecular weight and the formula are 
given without taking into account the results obtained with the 
SQUEEZE option PLATON (Spek, 2003). Similar treatments of disordered 
solvent molecules were carried out by St\"ahler et al. (2001), 
Cox et al. (2003), Mohamed et al. (2003) and Athimoolam et al. (2005). 
References: 
  
Spek, A. L. (2009). <i>Acta Cryst.</i> <b>D65</b>, 148--155.
  
Athimoolam, S., Kumar, J., Ramakrishnan, V. & Rajaram, R.K. (2005). 
Acta Cryst. E61, m2014-m2017. 
  
Cox, J.P., Kumarasammy, Y., Nahar, L., Sarkar D.S. & Shoeb, M. 
(2003). Acta Cryst. E59, o975-o977. 
  
Mohamed, A.A., Krause Bauer, A.J., Bruce, E.A. & Bruce M.R.M. 
(2003). Acta Cryst. C59, m84-m86. 
  
St\"ahler, R., N\"ather, C. & Bensch, W. (2001). Acta Cryst. 
C57, 26-27. 
;
_refine_diff_density_max 0.393
_refine_diff_density_min -0.259
_refine_diff_density_rms 0.050
_refine_ls_extinction_method none
_refine_ls_goodness_of_fit_ref 1.073
_refine_ls_hydrogen_treatment constr
_refine_ls_matrix_type full
_refine_ls_number_parameters 424
_refine_ls_number_reflns 5817
_refine_ls_number_restraints 0
_refine_ls_restrained_S_all 1.073
_refine_ls_R_factor_all 0.0472
_refine_ls_R_factor_gt 0.0413
_refine_ls_shift/su_max 0.001
_refine_ls_shift/su_mean 0.000
_refine_ls_structure_factor_coef Fsqd
_refine_ls_weighting_details 'calc w=1/[\s^2^(Fo^2^)+(0.0444P)^2^+2.3509P] where P=(Fo^2^+2Fc^2^)/3'
_refine_ls_weighting_scheme calc
_refine_ls_wR_factor_gt 0.1057
_refine_ls_wR_factor_ref 0.1084
_reflns_number_gt 5126
_reflns_number_total 5817
_reflns_threshold_expression I>2\s(I)
_cod_data_source_file ic401618u_si_002.cif
_cod_data_source_block d12280
_cod_original_sg_symbol_H-M 'P 21/c'
_cod_database_code 4336710

loop_
_symmetry_equiv_pos_as_xyz
'x, y, z'
'-x, y+1/2, -z+1/2'
'-x, -y, -z'
'x, -y-1/2, z-1/2'

loop_
_atom_site_label
_atom_site_type_symbol
_atom_site_fract_x
_atom_site_fract_y
_atom_site_fract_z
_atom_site_U_iso_or_equiv
_atom_site_adp_type
_atom_site_occupancy
_atom_site_symmetry_multiplicity
_atom_site_calc_flag
_atom_site_refinement_flags
Mn1 Mn 0.55658(3) 0.554400(17) 0.75668(3) 0.02915(12) Uani 1 1 d .
O1 O 0.63366(14) 0.63808(8) 0.75152(13) 0.0359(4) Uani 1 1 d .
O2 O 0.70329(13) 0.49948(8) 0.80725(13) 0.0338(4) Uani 1 1 d .
N1 N 0.47077(15) 0.58512(8) 0.57114(15) 0.0266(4) Uani 1 1 d .
N2 N 0.39229(16) 0.55293(8) 0.48964(16) 0.0294(4) Uani 1 1 d .
N3 N 0.42522(16) 0.48732(9) 0.64606(15) 0.0297(4) Uani 1 1 d .
N4 N 0.63070(15) 0.53825(8) 0.94824(15) 0.0259(4) Uani 1 1 d .
N5 N 0.58160(16) 0.55970(9) 1.00562(15) 0.0291(4) Uani 1 1 d .
N6 N 0.44104(16) 0.59362(9) 0.81951(16) 0.0317(4) Uani 1 1 d .
C1 C 0.5984(2) 0.66295(10) 0.65327(19) 0.0301(5) Uani 1 1 d .
C2 C 0.6531(2) 0.71846(11) 0.6463(2) 0.0333(5) Uani 1 1 d .
C3 C 0.7394(2) 0.74426(12) 0.7488(2) 0.0404(6) Uani 1 1 d .
H3A H 0.7616 0.7249 0.8206 0.048 Uiso 1 1 calc R
C4 C 0.7917(2) 0.79692(13) 0.7459(3) 0.0461(7) Uani 1 1 d .
H4A H 0.8495 0.8143 0.8153 0.055 Uiso 1 1 calc R
C5 C 0.7591(2) 0.82488(12) 0.6397(3) 0.0468(7) Uani 1 1 d .
H5A H 0.7939 0.8618 0.6374 0.056 Uiso 1 1 calc R
C6 C 0.6775(2) 0.79961(11) 0.5389(2) 0.0409(6) Uani 1 1 d .
H6A H 0.6589 0.8187 0.4676 0.049 Uiso 1 1 calc R
C7 C 0.6206(2) 0.74589(10) 0.5388(2) 0.0321(5) Uani 1 1 d .
C8 C 0.5303(2) 0.71912(10) 0.4326(2) 0.0318(5) Uani 1 1 d .
C9 C 0.5013(2) 0.74396(11) 0.3241(2) 0.0393(6) Uani 1 1 d .
H9A H 0.5405 0.7790 0.3202 0.047 Uiso 1 1 calc R
C10 C 0.4182(3) 0.71912(13) 0.2238(2) 0.0466(7) Uani 1 1 d .
H10A H 0.4009 0.7365 0.1515 0.056 Uiso 1 1 calc R
C11 C 0.3594(2) 0.66855(12) 0.2282(2) 0.0436(6) Uani 1 1 d .
H11A H 0.3005 0.6518 0.1588 0.052 Uiso 1 1 calc R
C12 C 0.3854(2) 0.64233(11) 0.3325(2) 0.0351(5) Uani 1 1 d .
H12A H 0.3444 0.6076 0.3340 0.042 Uiso 1 1 calc R
C13 C 0.4725(2) 0.66644(10) 0.43751(19) 0.0297(5) Uani 1 1 d .
C14 C 0.50750(19) 0.63783(10) 0.54914(19) 0.0275(5) Uani 1 1 d .
C15 C 0.37065(19) 0.49934(10) 0.53212(18) 0.0266(5) Uani 1 1 d .
C16 C 0.2910(2) 0.46006(11) 0.4517(2) 0.0320(5) Uani 1 1 d .
H16A H 0.2533 0.4697 0.3719 0.038 Uiso 1 1 calc R
C17 C 0.2676(2) 0.40672(11) 0.4898(2) 0.0354(5) Uani 1 1 d .
H17A H 0.2144 0.3789 0.4362 0.042 Uiso 1 1 calc R
C18 C 0.3222(2) 0.39423(11) 0.6066(2) 0.0367(6) Uani 1 1 d .
H18A H 0.3065 0.3581 0.6350 0.044 Uiso 1 1 calc R
C19 C 0.4002(2) 0.43561(11) 0.6809(2) 0.0354(6) Uani 1 1 d .
H19A H 0.4381 0.4269 0.7612 0.042 Uiso 1 1 calc R
C20 C 0.76326(19) 0.48748(10) 0.91357(18) 0.0280(5) Uani 1 1 d .
C21 C 0.86862(19) 0.45236(10) 0.9513(2) 0.0301(5) Uani 1 1 d .
C22 C 0.9005(2) 0.43397(11) 0.8680(2) 0.0366(6) Uani 1 1 d .
H22A H 0.8520 0.4432 0.7889 0.044 Uiso 1 1 calc R
C23 C 1.0012(2) 0.40284(12) 0.9004(2) 0.0422(6) Uani 1 1 d .
H23A H 1.0228 0.3906 0.8441 0.051 Uiso 1 1 calc R
C24 C 1.0719(2) 0.38919(12) 1.0167(2) 0.0435(6) Uani 1 1 d .
H24A H 1.1421 0.3680 1.0392 0.052 Uiso 1 1 calc R
C25 C 1.0416(2) 0.40588(12) 1.0982(2) 0.0393(6) Uani 1 1 d .
H25A H 1.0907 0.3957 1.1767 0.047 Uiso 1 1 calc R
C26 C 0.9382(2) 0.43809(10) 1.0682(2) 0.0318(5) Uani 1 1 d .
C27 C 0.9048(2) 0.45823(11) 1.1544(2) 0.0317(5) Uani 1 1 d .
C28 C 0.9724(2) 0.44385(13) 1.2711(2) 0.0423(6) Uani 1 1 d .
H28A H 1.0398 0.4201 1.2938 0.051 Uiso 1 1 calc R
C29 C 0.9442(2) 0.46300(14) 1.3538(2) 0.0491(7) Uani 1 1 d .
H29A H 0.9918 0.4528 1.4326 0.059 Uiso 1 1 calc R
C30 C 0.8466(2) 0.49700(13) 1.3217(2) 0.0442(6) Uani 1 1 d .
H30A H 0.8271 0.5105 1.3787 0.053 Uiso 1 1 calc R
C31 C 0.7767(2) 0.51179(11) 1.20738(19) 0.0338(5) Uani 1 1 d .
H31A H 0.7094 0.5353 1.1869 0.041 Uiso 1 1 calc R
C32 C 0.80317(19) 0.49262(10) 1.12023(18) 0.0289(5) Uani 1 1 d .
C33 C 0.73107(18) 0.50702(10) 0.99886(18) 0.0271(5) Uani 1 1 d .
C34 C 0.47917(19) 0.59035(10) 0.93353(18) 0.0281(5) Uani 1 1 d .
C35 C 0.4193(2) 0.61811(12) 0.9843(2) 0.0370(6) Uani 1 1 d .
H35A H 0.4479 0.6163 1.0655 0.044 Uiso 1 1 calc R
C36 C 0.3184(2) 0.64806(12) 0.9153(2) 0.0404(6) Uani 1 1 d .
H36A H 0.2768 0.6674 0.9486 0.048 Uiso 1 1 calc R
C37 C 0.2778(2) 0.65007(12) 0.7982(2) 0.0405(6) Uani 1 1 d .
H37A H 0.2073 0.6699 0.7491 0.049 Uiso 1 1 calc R
C38 C 0.3419(2) 0.62265(12) 0.7539(2) 0.0397(6) Uani 1 1 d .
H38A H 0.3146 0.6244 0.6729 0.048 Uiso 1 1 calc R

loop_
_atom_site_aniso_label
_atom_site_aniso_U_11
_atom_site_aniso_U_22
_atom_site_aniso_U_33
_atom_site_aniso_U_23
_atom_site_aniso_U_13
_atom_site_aniso_U_12
Mn1 0.0286(2) 0.0390(2) 0.01817(19) 0.00185(14) 0.00967(15) 0.00140(15)
O1 0.0391(9) 0.0414(9) 0.0236(8) -0.0014(7) 0.0119(7) -0.0047(7)
O2 0.0300(9) 0.0482(10) 0.0209(8) 0.0006(7) 0.0103(7) 0.0050(7)
N1 0.0236(9) 0.0339(10) 0.0227(9) -0.0011(8) 0.0112(8) 0.0018(8)
N2 0.0309(10) 0.0334(10) 0.0230(9) 0.0006(8) 0.0120(8) -0.0010(8)
N3 0.0284(10) 0.0370(11) 0.0247(9) 0.0045(8) 0.0134(8) 0.0038(8)
N4 0.0231(9) 0.0318(10) 0.0224(9) 0.0009(7) 0.0103(8) -0.0012(7)
N5 0.0266(10) 0.0382(11) 0.0223(9) 0.0021(8) 0.0115(8) 0.0034(8)
N6 0.0288(10) 0.0409(11) 0.0228(9) 0.0019(8) 0.0102(8) 0.0039(8)
C1 0.0310(12) 0.0341(12) 0.0288(12) -0.0027(10) 0.0172(10) 0.0040(10)
C2 0.0328(13) 0.0339(12) 0.0381(13) -0.0054(10) 0.0210(11) 0.0000(10)
C3 0.0372(14) 0.0445(15) 0.0401(14) -0.0090(11) 0.0188(12) -0.0041(11)
C4 0.0390(15) 0.0465(16) 0.0540(17) -0.0156(13) 0.0232(13) -0.0097(12)
C5 0.0387(15) 0.0386(14) 0.0687(19) -0.0049(13) 0.0301(14) -0.0074(11)
C6 0.0374(14) 0.0345(13) 0.0552(16) 0.0015(12) 0.0254(13) 0.0002(11)
C7 0.0318(13) 0.0303(12) 0.0406(13) 0.0009(10) 0.0223(11) 0.0040(10)
C8 0.0345(13) 0.0309(12) 0.0363(13) 0.0027(10) 0.0219(11) 0.0041(10)
C9 0.0455(15) 0.0351(13) 0.0421(14) 0.0084(11) 0.0247(12) -0.0004(11)
C10 0.0579(18) 0.0479(16) 0.0345(14) 0.0127(12) 0.0222(13) 0.0000(13)
C11 0.0505(16) 0.0483(15) 0.0294(13) 0.0065(11) 0.0169(12) -0.0022(12)
C12 0.0372(13) 0.0379(13) 0.0279(12) 0.0025(10) 0.0136(11) -0.0040(10)
C13 0.0315(12) 0.0325(12) 0.0289(12) 0.0046(9) 0.0175(10) 0.0055(10)
C14 0.0291(12) 0.0307(12) 0.0262(11) 0.0003(9) 0.0159(10) 0.0007(9)
C15 0.0263(11) 0.0319(12) 0.0223(10) 0.0019(9) 0.0122(9) 0.0029(9)
C16 0.0311(13) 0.0370(13) 0.0258(11) 0.0026(10) 0.0119(10) 0.0004(10)
C17 0.0311(13) 0.0347(13) 0.0402(14) -0.0025(10) 0.0168(11) -0.0009(10)
C18 0.0375(14) 0.0333(13) 0.0443(14) 0.0093(11) 0.0236(12) 0.0032(10)
C19 0.0365(13) 0.0420(14) 0.0307(12) 0.0117(10) 0.0185(11) 0.0085(11)
C20 0.0250(11) 0.0324(12) 0.0254(11) -0.0022(9) 0.0108(9) -0.0044(9)
C21 0.0254(12) 0.0330(12) 0.0315(12) -0.0025(10) 0.0131(10) -0.0021(9)
C22 0.0336(13) 0.0419(14) 0.0346(13) -0.0040(11) 0.0165(11) -0.0002(11)
C23 0.0412(15) 0.0424(15) 0.0508(16) -0.0058(12) 0.0281(13) 0.0033(11)
C24 0.0327(14) 0.0410(14) 0.0537(16) -0.0017(12) 0.0180(13) 0.0085(11)
C25 0.0309(13) 0.0430(14) 0.0385(14) 0.0017(11) 0.0120(11) 0.0059(11)
C26 0.0259(12) 0.0323(12) 0.0351(13) -0.0019(10) 0.0128(10) -0.0009(9)
C27 0.0246(12) 0.0368(13) 0.0300(12) 0.0008(10) 0.0099(10) -0.0007(9)
C28 0.0295(13) 0.0546(16) 0.0312(13) 0.0028(11) 0.0049(11) 0.0096(11)
C29 0.0404(15) 0.073(2) 0.0221(12) 0.0047(12) 0.0055(11) 0.0127(14)
C30 0.0412(15) 0.0637(18) 0.0246(12) 0.0012(12) 0.0130(11) 0.0099(13)
C31 0.0295(12) 0.0459(14) 0.0227(11) 0.0021(10) 0.0096(10) 0.0040(10)
C32 0.0243(11) 0.0352(12) 0.0234(11) 0.0014(9) 0.0083(9) -0.0023(9)
C33 0.0238(11) 0.0323(12) 0.0238(11) 0.0002(9) 0.0100(9) -0.0010(9)
C34 0.0242(11) 0.0337(12) 0.0240(11) 0.0019(9) 0.0096(9) 0.0002(9)
C35 0.0350(13) 0.0534(15) 0.0238(12) 0.0059(11) 0.0150(10) 0.0078(11)
C36 0.0346(14) 0.0504(15) 0.0398(14) 0.0066(12) 0.0207(12) 0.0120(11)
C37 0.0291(13) 0.0523(16) 0.0346(13) 0.0101(11) 0.0106(11) 0.0106(11)
C38 0.0346(14) 0.0539(16) 0.0230(12) 0.0074(11) 0.0074(10) 0.0094(11)

loop_
_atom_type_symbol
_atom_type_description
_atom_type_scat_dispersion_real
_atom_type_scat_dispersion_imag
_atom_type_scat_source
C C 0.0181 0.0091 'International Tables Vol C Tables 4.2.6.8 and 6.1.1.4'
H H 0.0000 0.0000 'International Tables Vol C Tables 4.2.6.8 and 6.1.1.4'
N N 0.0311 0.0180 'International Tables Vol C Tables 4.2.6.8 and 6.1.1.4'
O O 0.0492 0.0322 'International Tables Vol C Tables 4.2.6.8 and 6.1.1.4'
Mn Mn -0.5299 2.8052 'International Tables Vol C Tables 4.2.6.8 and 6.1.1.4'

loop_
_geom_angle_atom_site_label_1
_geom_angle_atom_site_label_2
_geom_angle_atom_site_label_3
_geom_angle
O2 Mn1 O1 98.10(7)
O2 Mn1 N6 142.63(6)
O1 Mn1 N6 94.92(7)
O2 Mn1 N3 97.21(7)
O1 Mn1 N3 142.89(6)
N6 Mn1 N3 93.03(7)
O2 Mn1 N1 115.53(6)
O1 Mn1 N1 72.66(6)
N6 Mn1 N1 101.77(7)
N3 Mn1 N1 70.23(7)
O2 Mn1 N4 73.10(6)
O1 Mn1 N4 102.38(6)
N6 Mn1 N4 69.93(7)
N3 Mn1 N4 114.38(7)
N1 Mn1 N4 170.26(7)
C1 O1 Mn1 117.48(14)
C20 O2 Mn1 117.92(14)
N2 N1 C14 121.92(18)
N2 N1 Mn1 121.35(14)
C14 N1 Mn1 116.70(14)
N1 N2 C15 111.95(18)
C19 N3 C15 117.7(2)
C19 N3 Mn1 126.54(16)
C15 N3 Mn1 115.63(15)
N5 N4 C33 122.78(18)
N5 N4 Mn1 121.41(14)
C33 N4 Mn1 115.76(14)
N4 N5 C34 111.67(17)
C34 N6 C38 118.8(2)
C34 N6 Mn1 115.88(15)
C38 N6 Mn1 125.24(16)
O1 C1 C14 122.4(2)
O1 C1 C2 118.7(2)
C14 C1 C2 118.9(2)
C7 C2 C3 120.5(2)
C7 C2 C1 120.6(2)
C3 C2 C1 119.0(2)
C4 C3 C2 120.7(3)
C4 C3 H3A 119.7
C2 C3 H3A 119.7
C3 C4 C5 119.3(3)
C3 C4 H4A 120.3
C5 C4 H4A 120.3
C6 C5 C4 120.8(3)
C6 C5 H5A 119.6
C4 C5 H5A 119.6
C5 C6 C7 121.4(3)
C5 C6 H6A 119.3
C7 C6 H6A 119.3
C2 C7 C6 117.3(2)
C2 C7 C8 120.3(2)
C6 C7 C8 122.4(2)
C9 C8 C13 118.7(2)
C9 C8 C7 121.0(2)
C13 C8 C7 120.2(2)
C10 C9 C8 121.9(2)
C10 C9 H9A 119.1
C8 C9 H9A 119.1
C9 C10 C11 119.7(2)
C9 C10 H10A 120.2
C11 C10 H10A 120.2
C12 C11 C10 120.6(3)
C12 C11 H11A 119.7
C10 C11 H11A 119.7
C11 C12 C13 121.0(2)
C11 C12 H12A 119.5
C13 C12 H12A 119.5
C8 C13 C12 118.2(2)
C8 C13 C14 119.2(2)
C12 C13 C14 122.6(2)
N1 C14 C1 110.73(19)
N1 C14 C13 128.3(2)
C1 C14 C13 120.8(2)
N3 C15 C16 122.2(2)
N3 C15 N2 120.7(2)
C16 C15 N2 117.06(19)
C17 C16 C15 118.9(2)
C17 C16 H16A 120.5
C15 C16 H16A 120.5
C16 C17 C18 119.3(2)
C16 C17 H17A 120.3
C18 C17 H17A 120.3
C19 C18 C17 118.2(2)
C19 C18 H18A 120.9
C17 C18 H18A 120.9
N3 C19 C18 123.6(2)
N3 C19 H19A 118.2
C18 C19 H19A 118.2
O2 C20 C33 122.5(2)
O2 C20 C21 118.9(2)
C33 C20 C21 118.6(2)
C26 C21 C22 120.5(2)
C26 C21 C20 121.0(2)
C22 C21 C20 118.5(2)
C23 C22 C21 120.4(2)
C23 C22 H22A 119.8
C21 C22 H22A 119.8
C22 C23 C24 119.6(2)
C22 C23 H23A 120.2
C24 C23 H23A 120.2
C25 C24 C23 120.8(2)
C25 C24 H24A 119.6
C23 C24 H24A 119.6
C24 C25 C26 121.3(2)
C24 C25 H25A 119.4
C26 C25 H25A 119.4
C21 C26 C25 117.4(2)
C21 C26 C27 120.0(2)
C25 C26 C27 122.6(2)
C28 C27 C32 119.0(2)
C28 C27 C26 120.8(2)
C32 C27 C26 120.2(2)
C29 C28 C27 122.0(2)
C29 C28 H28A 119.0
C27 C28 H28A 119.0
C30 C29 C28 119.4(2)
C30 C29 H29A 120.3
C28 C29 H29A 120.3
C29 C30 C31 120.7(2)
C29 C30 H30A 119.7
C31 C30 H30A 119.7
C30 C31 C32 121.3(2)
C30 C31 H31A 119.4
C32 C31 H31A 119.4
C31 C32 C27 117.7(2)
C31 C32 C33 122.8(2)
C27 C32 C33 119.5(2)
N4 C33 C20 110.45(18)
N4 C33 C32 128.9(2)
C20 C33 C32 120.6(2)
N6 C34 C35 121.1(2)
N6 C34 N5 120.9(2)
C35 C34 N5 118.05(19)
C36 C35 C34 119.1(2)
C36 C35 H35A 120.5
C34 C35 H35A 120.5
C37 C36 C35 119.9(2)
C37 C36 H36A 120.1
C35 C36 H36A 120.1
C36 C37 C38 118.2(2)
C36 C37 H37A 120.9
C38 C37 H37A 120.9
N6 C38 C37 123.1(2)
N6 C38 H38A 118.5
C37 C38 H38A 118.5

loop_
_geom_bond_atom_site_label_1
_geom_bond_atom_site_label_2
_geom_bond_distance
Mn1 O2 2.1073(16)
Mn1 O1 2.1391(17)
Mn1 N6 2.2231(19)
Mn1 N3 2.225(2)
Mn1 N1 2.2556(18)
Mn1 N4 2.2586(18)
O1 C1 1.275(3)
O2 C20 1.266(3)
N1 N2 1.296(3)
N1 C14 1.353(3)
N2 C15 1.404(3)
N3 C19 1.338(3)
N3 C15 1.347(3)
N4 N5 1.295(3)
N4 C33 1.354(3)
N5 C34 1.402(3)
N6 C34 1.339(3)
N6 C38 1.340(3)
C1 C14 1.437(3)
C1 C2 1.456(3)
C2 C7 1.409(3)
C2 C3 1.409(3)
C3 C4 1.370(4)
C3 H3A 0.9500
C4 C5 1.399(4)
C4 H4A 0.9500
C5 C6 1.369(4)
C5 H5A 0.9500
C6 C7 1.412(4)
C6 H6A 0.9500
C7 C8 1.464(3)
C8 C9 1.404(3)
C8 C13 1.417(3)
C9 C10 1.369(4)
C9 H9A 0.9500
C10 C11 1.383(4)
C10 H10A 0.9500
C11 C12 1.376(3)
C11 H11A 0.9500
C12 C13 1.417(3)
C12 H12A 0.9500
C13 C14 1.461(3)
C15 C16 1.389(3)
C16 C17 1.381(3)
C16 H16A 0.9500
C17 C18 1.381(4)
C17 H17A 0.9500
C18 C19 1.381(4)
C18 H18A 0.9500
C19 H19A 0.9500
C20 C33 1.441(3)
C20 C21 1.457(3)
C21 C26 1.402(3)
C21 C22 1.407(3)
C22 C23 1.371(4)
C22 H22A 0.9500
C23 C24 1.395(4)
C23 H23A 0.9500
C24 C25 1.361(4)
C24 H24A 0.9500
C25 C26 1.418(3)
C25 H25A 0.9500
C26 C27 1.467(3)
C27 C28 1.399(3)
C27 C32 1.415(3)
C28 C29 1.374(4)
C28 H28A 0.9500
C29 C30 1.372(4)
C29 H29A 0.9500
C30 C31 1.380(3)
C30 H30A 0.9500
C31 C32 1.413(3)
C31 H31A 0.9500
C32 C33 1.454(3)
C34 C35 1.396(3)
C35 C36 1.373(3)
C35 H35A 0.9500
C36 C37 1.372(4)
C36 H36A 0.9500
C37 C38 1.375(4)
C37 H37A 0.9500
C38 H38A 0.9500

loop_
_geom_torsion_atom_site_label_1
_geom_torsion_atom_site_label_2
_geom_torsion_atom_site_label_3
_geom_torsion_atom_site_label_4
_geom_torsion
O2 Mn1 O1 C1 113.21(16)
N6 Mn1 O1 C1 -101.90(16)
N3 Mn1 O1 C1 -0.3(2)
N1 Mn1 O1 C1 -1.09(15)
N4 Mn1 O1 C1 -172.41(16)
O1 Mn1 O2 C20 96.40(16)
N6 Mn1 O2 C20 -12.8(2)
N3 Mn1 O2 C20 -117.51(16)
N1 Mn1 O2 C20 170.99(15)
N4 Mn1 O2 C20 -4.15(16)
O2 Mn1 N1 N2 87.39(17)
O1 Mn1 N1 N2 178.22(17)
N6 Mn1 N1 N2 -90.25(16)
N3 Mn1 N1 N2 -1.25(15)
O2 Mn1 N1 C14 -90.92(16)
O1 Mn1 N1 C14 -0.09(15)
N6 Mn1 N1 C14 91.44(16)
N3 Mn1 N1 C14 -179.56(17)
C14 N1 N2 C15 178.09(19)
Mn1 N1 N2 C15 -0.1(2)
O2 Mn1 N3 C19 64.23(19)
O1 Mn1 N3 C19 177.97(17)
N6 Mn1 N3 C19 -79.76(19)
N1 Mn1 N3 C19 178.8(2)
N4 Mn1 N3 C19 -10.4(2)
O2 Mn1 N3 C15 -112.15(16)
O1 Mn1 N3 C15 1.6(2)
N6 Mn1 N3 C15 103.86(16)
N1 Mn1 N3 C15 2.44(15)
N4 Mn1 N3 C15 173.18(15)
O2 Mn1 N4 N5 -178.01(18)
O1 Mn1 N4 N5 87.17(17)
N6 Mn1 N4 N5 -3.60(16)
N3 Mn1 N4 N5 -87.64(17)
O2 Mn1 N4 C33 4.47(15)
O1 Mn1 N4 C33 -90.36(16)
N6 Mn1 N4 C33 178.88(17)
N3 Mn1 N4 C33 94.83(16)
C33 N4 N5 C34 179.73(19)
Mn1 N4 N5 C34 2.4(2)
O2 Mn1 N6 C34 12.9(2)
O1 Mn1 N6 C34 -97.33(17)
N3 Mn1 N6 C34 118.95(17)
N1 Mn1 N6 C34 -170.62(16)
N4 Mn1 N6 C34 4.07(16)
O2 Mn1 N6 C38 -171.19(18)
O1 Mn1 N6 C38 78.6(2)
N3 Mn1 N6 C38 -65.1(2)
N1 Mn1 N6 C38 5.3(2)
N4 Mn1 N6 C38 180.0(2)
Mn1 O1 C1 C14 2.2(3)
Mn1 O1 C1 C2 -177.06(15)
O1 C1 C2 C7 176.9(2)
C14 C1 C2 C7 -2.4(3)
O1 C1 C2 C3 -2.9(3)
C14 C1 C2 C3 177.8(2)
C7 C2 C3 C4 1.2(4)
C1 C2 C3 C4 -179.0(2)
C2 C3 C4 C5 -0.4(4)
C3 C4 C5 C6 -1.3(4)
C4 C5 C6 C7 2.3(4)
C3 C2 C7 C6 -0.2(3)
C1 C2 C7 C6 180.0(2)
C3 C2 C7 C8 -179.6(2)
C1 C2 C7 C8 0.6(3)
C5 C6 C7 C2 -1.5(4)
C5 C6 C7 C8 177.8(2)
C2 C7 C8 C9 -176.4(2)
C6 C7 C8 C9 4.2(3)
C2 C7 C8 C13 1.9(3)
C6 C7 C8 C13 -177.4(2)
C13 C8 C9 C10 0.8(4)
C7 C8 C9 C10 179.2(2)
C8 C9 C10 C11 0.8(4)
C9 C10 C11 C12 -1.3(4)
C10 C11 C12 C13 0.2(4)
C9 C8 C13 C12 -1.9(3)
C7 C8 C13 C12 179.7(2)
C9 C8 C13 C14 175.8(2)
C7 C8 C13 C14 -2.6(3)
C11 C12 C13 C8 1.4(4)
C11 C12 C13 C14 -176.2(2)
N2 N1 C14 C1 -177.23(19)
Mn1 N1 C14 C1 1.1(2)
N2 N1 C14 C13 -2.3(3)
Mn1 N1 C14 C13 176.05(18)
O1 C1 C14 N1 -2.2(3)
C2 C1 C14 N1 177.10(19)
O1 C1 C14 C13 -177.6(2)
C2 C1 C14 C13 1.7(3)
C8 C13 C14 N1 -173.7(2)
C12 C13 C14 N1 3.8(4)
C8 C13 C14 C1 0.8(3)
C12 C13 C14 C1 178.3(2)
C19 N3 C15 C16 -0.2(3)
Mn1 N3 C15 C16 176.48(17)
C19 N3 C15 N2 179.6(2)
Mn1 N3 C15 N2 -3.7(3)
N1 N2 C15 N3 2.5(3)
N1 N2 C15 C16 -177.61(19)
N3 C15 C16 C17 -0.4(3)
N2 C15 C16 C17 179.7(2)
C15 C16 C17 C18 1.1(4)
C16 C17 C18 C19 -1.1(4)
C15 N3 C19 C18 0.2(3)
Mn1 N3 C19 C18 -176.07(18)
C17 C18 C19 N3 0.4(4)
Mn1 O2 C20 C33 3.6(3)
Mn1 O2 C20 C21 -176.63(15)
O2 C20 C21 C26 179.8(2)
C33 C20 C21 C26 -0.5(3)
O2 C20 C21 C22 1.0(3)
C33 C20 C21 C22 -179.2(2)
C26 C21 C22 C23 -1.3(4)
C20 C21 C22 C23 177.5(2)
C21 C22 C23 C24 0.3(4)
C22 C23 C24 C25 0.6(4)
C23 C24 C25 C26 -0.6(4)
C22 C21 C26 C25 1.3(3)
C20 C21 C26 C25 -177.5(2)
C22 C21 C26 C27 179.2(2)
C20 C21 C26 C27 0.4(3)
C24 C25 C26 C21 -0.3(4)
C24 C25 C26 C27 -178.2(2)
C21 C26 C27 C28 179.3(2)
C25 C26 C27 C28 -2.9(4)
C21 C26 C27 C32 -0.7(3)
C25 C26 C27 C32 177.1(2)
C32 C27 C28 C29 -1.2(4)
C26 C27 C28 C29 178.9(3)
C27 C28 C29 C30 0.3(5)
C28 C29 C30 C31 0.3(5)
C29 C30 C31 C32 -0.1(4)
C30 C31 C32 C27 -0.7(4)
C30 C31 C32 C33 179.6(2)
C28 C27 C32 C31 1.3(3)
C26 C27 C32 C31 -178.7(2)
C28 C27 C32 C33 -179.0(2)
C26 C27 C32 C33 1.0(3)
N5 N4 C33 C20 178.48(19)
Mn1 N4 C33 C20 -4.0(2)
N5 N4 C33 C32 -1.6(4)
Mn1 N4 C33 C32 175.92(18)
O2 C20 C33 N4 0.5(3)
C21 C20 C33 N4 -179.24(19)
O2 C20 C33 C32 -179.5(2)
C21 C20 C33 C32 0.8(3)
C31 C32 C33 N4 -1.3(4)
C27 C32 C33 N4 179.0(2)
C31 C32 C33 C20 178.6(2)
C27 C32 C33 C20 -1.1(3)
C38 N6 C34 C35 -2.0(4)
Mn1 N6 C34 C35 174.20(18)
C38 N6 C34 N5 179.1(2)
Mn1 N6 C34 N5 -4.7(3)
N4 N5 C34 N6 1.6(3)
N4 N5 C34 C35 -177.4(2)
N6 C34 C35 C36 1.4(4)
N5 C34 C35 C36 -179.6(2)
C34 C35 C36 C37 0.3(4)
C35 C36 C37 C38 -1.4(4)
C34 N6 C38 C37 0.9(4)
Mn1 N6 C38 C37 -174.9(2)
C36 C37 C38 N6 0.8(4)

loop_
_platon_squeeze_void_nr
_platon_squeeze_void_average_x
_platon_squeeze_void_average_y
_platon_squeeze_void_average_z
_platon_squeeze_void_volume
_platon_squeeze_void_count_electrons
_platon_squeeze_void_content
1 -0.073 0.250 -0.060 351 92 ' '
2 0.073 0.750 0.075 351 92 ' '
